data_7111189
loop_
_publ_author_name
'Thallapally, Praveen K.'
'Katz, Amy K.'
'Carrell, H. L.'
'Desiraju, Gautam R.'

_publ_section_title
;
 Unusually long cooperative chain of seven hydrogen bonds. An alternative
 packing type for symmetrical phenols
;
_journal_issue 4
_journal_name_full 'Chemical Communications'
_journal_page_first 344
_journal_paper_doi 10.1039/b110036j
_journal_year 2002
_chemical_formula_sum 'C30 H21 N3 O9'
_chemical_formula_weight 567.50
_chemical_name_common
;
1,3,5-tris(4-hydroxyphenyl)benzene : 1,3,5-trinitrobenzene 
;
_chemical_name_systematic
; 
1:1 molecular complex of 1,3,5-tris(4-hydroxyphenyl)benzene and 
1,3,5-trinitrobenzene
;
_space_group_IT_number 14
_symmetry_cell_setting monoclinic
_symmetry_space_group_name_Hall '-P 2yn'
_symmetry_space_group_name_H-M 'P 1 21/n 1'
_atom_sites_solution_hydrogens geom
_atom_sites_solution_primary direct
_atom_sites_solution_secondary difmap
_audit_creation_method SHELXL-97
_cell_angle_alpha 90.00
_cell_angle_beta 91.77(3)
_cell_angle_gamma 90.00
_cell_formula_units_Z 4
_cell_length_a 14.534(3)
_cell_length_b 6.8663(14)
_cell_length_c 24.375(5)
_cell_measurement_reflns_used 250
_cell_measurement_temperature 293(2)
_cell_measurement_theta_max 18.1
_cell_measurement_theta_min 10.0
_cell_volume 2431.3(9)
_computing_cell_refinement 'MADNES-Messerschmidt & Pflugrath'
_computing_data_collection 'MADNES-Messerschmidt & Pflugrath'
_computing_data_reduction 'MADNES-Messerschmidt & Pflugrath'
_computing_molecular_graphics 'Siemens SHELXL-97 UNIX VERSION Release 97-1'
_computing_publication_material 'Siemens SHELXL-97 UNIX VERSION Release 97-1'
_computing_structure_refinement 'SHELXL-97 (Sheldrick, 1997)'
_computing_structure_solution 'SHELXS-97 (Sheldrick, 1990)'
_diffrn_ambient_temperature 293(2)
_diffrn_measured_fraction_theta_full 0.963
_diffrn_measured_fraction_theta_max 0.963
_diffrn_measurement_device_type 'Nonius FAST area detector'
_diffrn_measurement_method 'box integration'
_diffrn_radiation_monochromator graphite
_diffrn_radiation_source 'fine-focus sealed tube'
_diffrn_radiation_type MoK\a
_diffrn_radiation_wavelength 0.71073
_diffrn_reflns_av_R_equivalents 0.0000
_diffrn_reflns_av_sigmaI/netI 0.0244
_diffrn_reflns_limit_h_max 19
_diffrn_reflns_limit_h_min 0
_diffrn_reflns_limit_k_max 9
_diffrn_reflns_limit_k_min 0
_diffrn_reflns_limit_l_max 31
_diffrn_reflns_limit_l_min -32
_diffrn_reflns_number 6040
_diffrn_reflns_theta_full 28.69
_diffrn_reflns_theta_max 28.69
_diffrn_reflns_theta_min 2.80
_exptl_absorpt_coefficient_mu 0.117
_exptl_absorpt_correction_type none
_exptl_crystal_colour orange
_exptl_crystal_density_diffrn 1.550
_exptl_crystal_density_method 'not measured'
_exptl_crystal_description needles
_exptl_crystal_F_000 1176
_exptl_crystal_size_max 0.25
_exptl_crystal_size_mid 0.20
_exptl_crystal_size_min 0.20
_refine_diff_density_max 0.483
_refine_diff_density_min -0.333
_refine_diff_density_rms 0.071
_refine_ls_extinction_method none
_refine_ls_goodness_of_fit_ref 1.017
_refine_ls_hydrogen_treatment refall
_refine_ls_matrix_type full
_refine_ls_number_parameters 443
_refine_ls_number_reflns 6040
_refine_ls_number_restraints 0
_refine_ls_restrained_S_all 1.017
_refine_ls_R_factor_all 0.0656
_refine_ls_R_factor_gt 0.0484
_refine_ls_shift/su_max 0.001
_refine_ls_shift/su_mean 0.000
_refine_ls_structure_factor_coef Fsqd
_refine_ls_weighting_details 'calc w=1/[\s^2^(Fo^2^)+(0.0709P)^2^+2.5417P] where P=(Fo^2^+2Fc^2^)/3'
_refine_ls_weighting_scheme calc
_refine_ls_wR_factor_gt 0.1210
_refine_ls_wR_factor_ref 0.1366
_reflns_number_gt 4837
_reflns_number_total 6040
_reflns_threshold_expression >2sigma(I)
_cod_data_source_file b110036jsup1.cif
_cod_data_source_block tris-phenol-tnb
_cod_depositor_comments
;
The following automatic conversions were performed:

data name '_atom_site_symmetry_multiplicit' was replaced with
'_atom_site_symmetry_multiplicity' as specified in the replacement
file 'data/replacement-values/replacement_tags.lst'.

Automatic conversion script
Id: cif_correct_tags 9268 2022-04-12 08:56:07Z antanas 
;
_cod_original_cell_volume 2431.3(8)
_cod_original_sg_symbol_H-M P21/n
_cod_database_code 7111189

loop_
_symmetry_equiv_pos_as_xyz
'x, y, z'
'-x+1/2, y+1/2, -z+1/2'
'-x, -y, -z'
'x-1/2, -y-1/2, z-1/2'

loop_
_atom_site_label
_atom_site_type_symbol
_atom_site_fract_x
_atom_site_fract_y
_atom_site_fract_z
_atom_site_U_iso_or_equiv
_atom_site_adp_type
_atom_site_occupancy
_atom_site_symmetry_multiplicity
_atom_site_calc_flag
C1 C 0.88293(11) 0.8392(2) 0.19172(7) 0.0119(3) Uani 1 1 d
H1A H 0.8333(15) 0.862(3) 0.2155(9) 0.014 Uiso 1 1 d
C2 C 0.86550(10) 0.8235(2) 0.13480(6) 0.0114(3) Uani 1 1 d
C3 C 0.94034(11) 0.8011(2) 0.10032(6) 0.0117(3) Uani 1 1 d
H3A H 0.9287(14) 0.794(3) 0.0612(9) 0.014 Uiso 1 1 d
C4 C 1.03092(10) 0.7897(2) 0.12162(6) 0.0104(3) Uani 1 1 d
C5 C 1.04592(11) 0.8050(2) 0.17861(6) 0.0116(3) Uani 1 1 d
H5A H 1.1060(15) 0.793(3) 0.1945(8) 0.014 Uiso 1 1 d
C6 C 0.97273(11) 0.8295(2) 0.21407(6) 0.0110(3) Uani 1 1 d
C7 C 0.76923(10) 0.8264(2) 0.11178(6) 0.0112(3) Uani 1 1 d
C8 C 0.69636(11) 0.7574(3) 0.14265(7) 0.0137(3) Uani 1 1 d
H8A H 0.7079(15) 0.705(3) 0.1798(9) 0.016 Uiso 1 1 d
C9 C 0.60658(11) 0.7542(3) 0.12124(7) 0.0142(3) Uani 1 1 d
H9A H 0.5581(15) 0.699(3) 0.1428(9) 0.017 Uiso 1 1 d
C10 C 0.58811(11) 0.8181(3) 0.06771(7) 0.0132(3) Uani 1 1 d
C11 C 0.65979(11) 0.8878(3) 0.03619(7) 0.0144(3) Uani 1 1 d
H11A H 0.6478(14) 0.928(3) -0.0006(9) 0.017 Uiso 1 1 d
C12 C 0.74909(11) 0.8919(3) 0.05828(6) 0.0137(3) Uani 1 1 d
H12A H 0.7967(14) 0.947(3) 0.0340(9) 0.016 Uiso 1 1 d
C13 C 1.10907(10) 0.7503(2) 0.08503(6) 0.0102(3) Uani 1 1 d
C14 C 1.09504(11) 0.6584(3) 0.03413(7) 0.0126(3) Uani 1 1 d
H14A H 1.0311(15) 0.627(3) 0.0221(8) 0.015 Uiso 1 1 d
C15 C 1.16822(11) 0.6074(3) 0.00154(7) 0.0136(3) Uani 1 1 d
H15A H 1.1569(14) 0.533(3) -0.0328(9) 0.016 Uiso 1 1 d
C16 C 1.25766(11) 0.6507(3) 0.01948(7) 0.0136(3) Uani 1 1 d
C17 C 1.27360(11) 0.7514(3) 0.06836(7) 0.0133(3) Uani 1 1 d
H17A H 1.3358(15) 0.778(3) 0.0802(9) 0.016 Uiso 1 1 d
C18 C 1.20003(11) 0.7991(3) 0.10098(7) 0.0127(3) Uani 1 1 d
H18A H 1.2131(14) 0.868(3) 0.1356(9) 0.015 Uiso 1 1 d
C19 C 0.98994(11) 0.8353(2) 0.27466(6) 0.0116(3) Uani 1 1 d
C20 C 1.07252(11) 0.9097(3) 0.29764(7) 0.0132(3) Uani 1 1 d
H20A H 1.1180(14) 0.958(3) 0.2729(9) 0.016 Uiso 1 1 d
C21 C 1.08921(11) 0.9121(3) 0.35412(7) 0.0139(3) Uani 1 1 d
H21A H 1.1457(15) 0.967(3) 0.3711(9) 0.017 Uiso 1 1 d
C22 C 1.02285(11) 0.8404(3) 0.38898(7) 0.0141(3) Uani 1 1 d
C23 C 0.94100(11) 0.7634(3) 0.36720(7) 0.0141(3) Uani 1 1 d
H23A H 0.8979(15) 0.706(3) 0.3929(9) 0.017 Uiso 1 1 d
C24 C 0.92515(11) 0.7612(3) 0.31064(7) 0.0135(3) Uani 1 1 d
H24A H 0.8701(15) 0.701(3) 0.2952(9) 0.016 Uiso 1 1 d
C25 C -0.00495(11) 0.3590(3) 0.22817(7) 0.0142(3) Uani 1 1 d
H25A H -0.0347(15) 0.389(3) 0.2619(9) 0.017 Uiso 1 1 d
C26 C -0.05237(11) 0.3207(3) 0.17926(7) 0.0139(3) Uani 1 1 d
C27 C -0.00975(11) 0.2812(2) 0.13045(7) 0.0130(3) Uani 1 1 d
H27A H -0.0427(15) 0.258(3) 0.0970(9) 0.016 Uiso 1 1 d
C28 C 0.08573(11) 0.2831(2) 0.13210(7) 0.0134(3) Uani 1 1 d
C29 C 0.13796(11) 0.3261(3) 0.17887(7) 0.0137(3) Uani 1 1 d
H29A H 0.2048(15) 0.330(3) 0.1778(9) 0.016 Uiso 1 1 d
C30 C 0.09031(11) 0.3640(3) 0.22612(7) 0.0140(3) Uani 1 1 d
N1 N -0.15427(10) 0.3259(2) 0.17876(6) 0.0174(3) Uani 1 1 d
N2 N 0.13360(10) 0.2365(2) 0.08107(6) 0.0146(3) Uani 1 1 d
N3 N 0.14332(10) 0.4185(2) 0.27635(6) 0.0170(3) Uani 1 1 d
O1 O 0.49859(8) 0.8124(2) 0.04837(5) 0.0190(3) Uani 1 1 d
H1B H 0.4992(18) 0.803(4) 0.0130(11) 0.029 Uiso 1 1 d
O2 O 1.33379(8) 0.5943(2) -0.00869(5) 0.0194(3) Uani 1 1 d
H2A H 1.3189(18) 0.527(4) -0.0371(11) 0.036(7) Uiso 1 1 d
O3 O 1.03460(9) 0.8444(2) 0.44496(5) 0.0189(3) Uani 1 1 d
H3B H 1.0759(18) 0.920(4) 0.4543(10) 0.028 Uiso 1 1 d
O4 O -0.19084(9) 0.3523(3) 0.22279(6) 0.0300(4) Uani 1 1 d
O5 O -0.19524(9) 0.3060(2) 0.13453(5) 0.0232(3) Uani 1 1 d
O6 O 0.08599(9) 0.1844(2) 0.04123(5) 0.0192(3) Uani 1 1 d
O7 O 0.21773(9) 0.2515(2) 0.08194(5) 0.0199(3) Uani 1 1 d
O8 O 0.22287(9) 0.4760(2) 0.27062(6) 0.0274(3) Uani 1 1 d
O9 O 0.10538(9) 0.4062(2) 0.32020(5) 0.0222(3) Uani 1 1 d

loop_
_atom_site_aniso_label
_atom_site_aniso_U_11
_atom_site_aniso_U_22
_atom_site_aniso_U_33
_atom_site_aniso_U_23
_atom_site_aniso_U_13
_atom_site_aniso_U_12
C1 0.0106(7) 0.0129(8) 0.0123(7) -0.0004(6) 0.0002(5) -0.0002(6)
C2 0.0087(7) 0.0132(8) 0.0122(7) 0.0010(6) -0.0003(5) 0.0001(6)
C3 0.0107(7) 0.0136(8) 0.0107(7) -0.0002(6) -0.0005(5) 0.0003(6)
C4 0.0095(7) 0.0103(7) 0.0115(7) 0.0000(6) 0.0006(5) -0.0001(6)
C5 0.0100(7) 0.0114(8) 0.0132(7) 0.0003(6) -0.0018(6) -0.0002(6)
C6 0.0116(7) 0.0104(7) 0.0111(7) 0.0003(6) -0.0009(5) -0.0001(6)
C7 0.0092(7) 0.0125(8) 0.0118(7) -0.0006(6) -0.0009(5) 0.0003(6)
C8 0.0125(7) 0.0171(8) 0.0113(7) 0.0001(6) 0.0004(6) -0.0011(6)
C9 0.0108(7) 0.0170(8) 0.0150(7) -0.0024(6) 0.0021(6) -0.0024(6)
C10 0.0096(7) 0.0157(8) 0.0141(7) -0.0044(6) -0.0011(6) 0.0011(6)
C11 0.0137(7) 0.0178(8) 0.0116(7) 0.0000(6) -0.0005(6) 0.0020(6)
C12 0.0116(7) 0.0176(8) 0.0120(7) -0.0005(6) 0.0003(6) -0.0003(6)
C13 0.0087(7) 0.0105(7) 0.0114(7) 0.0021(6) 0.0005(5) 0.0004(6)
C14 0.0110(7) 0.0134(8) 0.0133(7) 0.0004(6) -0.0024(6) 0.0005(6)
C15 0.0152(7) 0.0130(8) 0.0126(7) -0.0010(6) -0.0005(6) 0.0009(6)
C16 0.0121(7) 0.0143(8) 0.0147(7) 0.0028(6) 0.0037(6) 0.0016(6)
C17 0.0089(7) 0.0163(8) 0.0147(7) 0.0026(6) -0.0008(6) -0.0002(6)
C18 0.0117(7) 0.0147(8) 0.0116(7) -0.0002(6) -0.0016(6) -0.0012(6)
C19 0.0112(7) 0.0143(8) 0.0093(7) 0.0006(6) -0.0013(5) 0.0013(6)
C20 0.0113(7) 0.0140(8) 0.0145(7) 0.0008(6) 0.0012(6) 0.0000(6)
C21 0.0115(7) 0.0158(8) 0.0144(7) -0.0005(6) -0.0020(6) -0.0004(6)
C22 0.0164(7) 0.0142(8) 0.0115(7) 0.0012(6) -0.0013(6) 0.0012(6)
C23 0.0139(7) 0.0157(8) 0.0129(7) 0.0005(6) 0.0025(6) -0.0020(6)
C24 0.0114(7) 0.0152(8) 0.0139(7) 0.0001(6) 0.0002(6) -0.0007(6)
C25 0.0146(7) 0.0124(8) 0.0157(8) 0.0011(6) 0.0010(6) 0.0000(6)
C26 0.0111(7) 0.0128(8) 0.0176(8) 0.0031(6) -0.0004(6) -0.0007(6)
C27 0.0142(7) 0.0111(8) 0.0136(7) 0.0021(6) -0.0021(6) -0.0008(6)
C28 0.0157(8) 0.0116(8) 0.0129(7) 0.0025(6) 0.0010(6) 0.0012(6)
C29 0.0130(7) 0.0124(8) 0.0157(7) 0.0031(6) -0.0006(6) 0.0023(6)
C30 0.0152(7) 0.0142(8) 0.0122(7) 0.0016(6) -0.0036(6) 0.0010(6)
N1 0.0143(7) 0.0193(8) 0.0187(7) 0.0034(6) 0.0008(5) -0.0021(6)
N2 0.0172(7) 0.0128(7) 0.0139(6) 0.0023(5) 0.0015(5) 0.0015(5)
N3 0.0164(7) 0.0189(8) 0.0155(7) -0.0002(6) -0.0027(5) 0.0029(6)
O1 0.0094(5) 0.0325(8) 0.0150(6) -0.0036(5) -0.0021(4) 0.0007(5)
O2 0.0135(6) 0.0267(7) 0.0182(6) -0.0050(6) 0.0037(5) 0.0025(5)
O3 0.0198(6) 0.0261(7) 0.0106(5) 0.0014(5) -0.0024(4) -0.0060(5)
O4 0.0155(6) 0.0552(11) 0.0195(7) 0.0013(7) 0.0048(5) -0.0019(6)
O5 0.0156(6) 0.0323(8) 0.0214(6) -0.0030(6) -0.0049(5) -0.0013(5)
O6 0.0226(6) 0.0217(7) 0.0132(6) 0.0005(5) -0.0010(5) 0.0013(5)
O7 0.0144(6) 0.0242(7) 0.0213(6) 0.0008(5) 0.0030(5) 0.0009(5)
O8 0.0153(6) 0.0429(9) 0.0239(7) -0.0043(6) -0.0026(5) -0.0046(6)
O9 0.0235(6) 0.0295(8) 0.0136(6) 0.0013(5) -0.0011(5) 0.0009(6)

loop_
_atom_type_symbol
_atom_type_description
_atom_type_scat_dispersion_real
_atom_type_scat_dispersion_imag
_atom_type_scat_source
C C 0.0033 0.0016 'International Tables Vol C Tables 4.2.6.8 and 6.1.1.4'
H H 0.0000 0.0000 'International Tables Vol C Tables 4.2.6.8 and 6.1.1.4'
N N 0.0061 0.0033 'International Tables Vol C Tables 4.2.6.8 and 6.1.1.4'
O O 0.0106 0.0060 'International Tables Vol C Tables 4.2.6.8 and 6.1.1.4'

loop_
_geom_angle_atom_site_label_1
_geom_angle_atom_site_label_2
_geom_angle_atom_site_label_3
_geom_angle
C6 C1 C2 121.14(15)
C6 C1 H1A 119.1(13)
C2 C1 H1A 119.8(13)
C3 C2 C1 118.67(14)
C3 C2 C7 120.78(14)
C1 C2 C7 120.54(14)
C4 C3 C2 121.37(14)
C4 C3 H3A 119.8(12)
C2 C3 H3A 118.8(12)
C3 C4 C5 118.53(14)
C3 C4 C13 120.83(14)
C5 C4 C13 120.54(14)
C6 C5 C4 121.46(14)
C6 C5 H5A 117.7(12)
C4 C5 H5A 120.8(13)
C1 C6 C5 118.82(14)
C1 C6 C19 120.66(14)
C5 C6 C19 120.45(14)
C8 C7 C12 117.95(14)
C8 C7 C2 120.64(14)
C12 C7 C2 121.39(14)
C9 C8 C7 121.34(15)
C9 C8 H8A 118.1(13)
C7 C8 H8A 120.5(13)
C8 C9 C10 119.83(15)
C8 C9 H9A 119.4(13)
C10 C9 H9A 120.6(13)
O1 C10 C9 117.77(15)
O1 C10 C11 122.44(15)
C9 C10 C11 119.78(15)
C12 C11 C10 119.78(15)
C12 C11 H11A 120.2(13)
C10 C11 H11A 120.0(13)
C11 C12 C7 121.31(15)
C11 C12 H12A 115.6(12)
C7 C12 H12A 123.0(12)
C14 C13 C18 117.50(14)
C14 C13 C4 121.26(14)
C18 C13 C4 121.21(14)
C15 C14 C13 121.72(15)
C15 C14 H14A 120.2(12)
C13 C14 H14A 118.0(12)
C16 C15 C14 119.35(15)
C16 C15 H15A 120.3(12)
C14 C15 H15A 120.2(12)
O2 C16 C15 122.77(15)
O2 C16 C17 116.89(15)
C15 C16 C17 120.33(15)
C18 C17 C16 119.74(15)
C18 C17 H17A 121.1(13)
C16 C17 H17A 119.0(13)
C17 C18 C13 121.21(15)
C17 C18 H18A 118.3(12)
C13 C18 H18A 120.5(12)
C24 C19 C20 117.68(14)
C24 C19 C6 120.98(14)
C20 C19 C6 121.32(14)
C21 C20 C19 121.32(15)
C21 C20 H20A 120.8(13)
C19 C20 H20A 117.8(13)
C20 C21 C22 119.74(15)
C20 C21 H21A 122.6(13)
C22 C21 H21A 117.6(12)
O3 C22 C23 117.78(15)
O3 C22 C21 122.17(15)
C23 C22 C21 120.05(15)
C24 C23 C22 119.70(15)
C24 C23 H23A 122.6(13)
C22 C23 H23A 117.6(13)
C23 C24 C19 121.49(15)
C23 C24 H24A 120.1(13)
C19 C24 H24A 118.3(13)
C26 C25 C30 116.41(15)
C26 C25 H25A 123.4(13)
C30 C25 H25A 120.1(13)
C25 C26 C27 123.58(15)
C25 C26 N1 118.29(15)
C27 C26 N1 118.11(15)
C26 C27 C28 116.54(15)
C26 C27 H27A 123.1(13)
C28 C27 H27A 120.4(13)
C29 C28 C27 123.34(15)
C29 C28 N2 118.64(14)
C27 C28 N2 118.02(15)
C28 C29 C30 116.71(15)
C28 C29 H29A 120.5(13)
C30 C29 H29A 122.8(13)
C29 C30 C25 123.35(15)
C29 C30 N3 118.41(15)
C25 C30 N3 118.21(15)
O5 N1 O4 125.15(15)
O5 N1 C26 117.66(15)
O4 N1 C26 117.19(15)
O7 N2 O6 125.11(15)
O7 N2 C28 117.51(14)
O6 N2 C28 117.38(14)
O9 N3 O8 124.85(15)
O9 N3 C30 118.10(14)
O8 N3 C30 117.04(14)
C10 O1 H1B 107.8(17)
C16 O2 H2A 111.7(18)
C22 O3 H3B 110.8(18)

loop_
_geom_bond_atom_site_label_1
_geom_bond_atom_site_label_2
_geom_bond_distance
C1 C6 1.400(2)
C1 C2 1.407(2)
C1 H1A 0.95(2)
C2 C3 1.403(2)
C2 C7 1.491(2)
C3 C4 1.402(2)
C3 H3A 0.97(2)
C4 C5 1.403(2)
C4 C13 1.490(2)
C5 C6 1.401(2)
C5 H5A 0.95(2)
C6 C19 1.491(2)
C7 C8 1.401(2)
C7 C12 1.402(2)
C8 C9 1.391(2)
C8 H8A 0.98(2)
C9 C10 1.395(2)
C9 H9A 0.97(2)
C10 O1 1.3707(19)
C10 C11 1.398(2)
C11 C12 1.390(2)
C11 H11A 0.95(2)
C12 H12A 1.00(2)
C13 C14 1.401(2)
C13 C18 1.407(2)
C14 C15 1.392(2)
C14 H14A 0.99(2)
C15 C16 1.391(2)
C15 H15A 0.99(2)
C16 O2 1.376(2)
C16 C17 1.391(2)
C17 C18 1.391(2)
C17 H17A 0.96(2)
C18 H18A 0.98(2)
C19 C24 1.402(2)
C19 C20 1.405(2)
C20 C21 1.391(2)
C20 H20A 0.97(2)
C21 C22 1.395(2)
C21 H21A 0.98(2)
C22 O3 1.3702(19)
C22 C23 1.392(2)
C23 C24 1.391(2)
C23 H23A 0.98(2)
C24 H24A 0.97(2)
C25 C26 1.384(2)
C25 C30 1.387(2)
C25 H25A 0.96(2)
C26 C27 1.385(2)
C26 N1 1.481(2)
C27 C28 1.387(2)
C27 H27A 0.95(2)
C28 C29 1.382(2)
C28 N2 1.479(2)
C29 C30 1.387(2)
C29 H29A 0.97(2)
C30 N3 1.475(2)
N1 O5 1.223(2)
N1 O4 1.226(2)
N2 O7 1.2266(19)
N2 O6 1.228(2)
N3 O9 1.221(2)
N3 O8 1.234(2)
O1 H1B 0.87(3)
O2 H2A 0.85(3)
O3 H3B 0.82(3)

loop_
_geom_hbond_atom_site_label_D
_geom_hbond_atom_site_label_H
_geom_hbond_atom_site_label_A
_geom_hbond_distance_DH
_geom_hbond_distance_HA
_geom_hbond_distance_DA
_geom_hbond_angle_DHA
_geom_hbond_site_symmetry_A
C3 H3A O6 0.97(2) 2.50(2) 3.461(2) 171.8(18) 3_665
C12 H12A O6 1.00(2) 2.70(2) 3.502(2) 137.5(17) 3_665
C14 H14A O6 0.99(2) 2.61(2) 3.341(2) 131.0(16) 3_665
C5 H5A O8 0.95(2) 2.89(2) 3.734(2) 149.1(17) 2_655
C18 H18A O8 0.98(2) 2.55(2) 3.508(2) 165.2(18) 2_655
C20 H20A O8 0.97(2) 2.58(2) 3.482(2) 155.9(17) 2_655
C8 H8A O4 0.98(2) 2.60(2) 3.347(2) 132.9(17) 2
C24 H24A O4 0.97(2) 2.83(2) 3.533(2) 130.8(17) 2
C1 H1A O4 0.95(2) 2.60(2) 3.536(2) 168.8(18) 2
C17 H17A O1 0.96(2) 2.52(2) 3.347(2) 144.1(17) 1_655
O1 H1B O3 0.87(3) 2.02(3) 2.8050(19) 150(2) 4_575
O3 H3B O2 0.82(3) 2.19(3) 2.972(2) 159(2) 2_755
